data_4504027
loop_
_publ_author_name
'Huang, Kexuan'
'Xu, Zhengjiang'
'Li, Yizhi'
'Zheng, Hegen'

_publ_section_title
;
 Guest-Induced Helical Metallacyclic Chains in a Porous Coordination Solid
 Constructed from a Flexible Ester-Containing Ligand
;
_journal_issue 2
_journal_name_full 'Crystal Growth &amp; Design'
_journal_page_first 202
_journal_paper_doi 10.1021/cg060667i
_journal_volume 7
_journal_year 2007
_chemical_formula_moiety 'C30 H24 Co N6 O8 S2, C4 H8 O'
_chemical_formula_sum 'C34 H32 Co N6 O9 S2'
_chemical_formula_weight 791.71
_chemical_name_systematic
; 
 ? 
;
_space_group_IT_number 14
_symmetry_cell_setting monoclinic
_symmetry_space_group_name_Hall '-P 2ybc'
_symmetry_space_group_name_H-M 'P 1 21/c 1'
_atom_sites_solution_hydrogens geom
_atom_sites_solution_primary direct
_atom_sites_solution_secondary difmap
_audit_creation_method SHELXL-97
_cell_angle_alpha 90.00
_cell_angle_beta 91.100(4)
_cell_angle_gamma 90.00
_cell_formula_units_Z 4
_cell_length_a 13.267(2)
_cell_length_b 19.111(4)
_cell_length_c 14.501(3)
_cell_measurement_reflns_used 688
_cell_measurement_temperature 293(2)
_cell_measurement_theta_max 19.22
_cell_measurement_theta_min 2.55
_cell_volume 3676.0(12)
_computing_cell_refinement SMART
_computing_data_collection 'SMART (Bruker, 2000)'
_computing_data_reduction 'SAINT (Bruker, 2000)'
_computing_molecular_graphics SHELXTL
_computing_publication_material SHELXTL
_computing_structure_refinement SHELXTL
_computing_structure_solution 'SHELXTL (Bruker, 2000)'
_diffrn_ambient_temperature 293(2)
_diffrn_measured_fraction_theta_full 0.995
_diffrn_measured_fraction_theta_max 0.995
_diffrn_measurement_device_type 'Bruker Smart Apex CCD area detector'
_diffrn_measurement_method 'phi and omega scans'
_diffrn_radiation_monochromator graphite
_diffrn_radiation_source 'sealed tube'
_diffrn_radiation_type MoK\a
_diffrn_radiation_wavelength 0.71073
_diffrn_reflns_av_R_equivalents 0.0726
_diffrn_reflns_av_sigmaI/netI 0.1166
_diffrn_reflns_limit_h_max 16
_diffrn_reflns_limit_h_min -16
_diffrn_reflns_limit_k_max 22
_diffrn_reflns_limit_k_min -23
_diffrn_reflns_limit_l_max 13
_diffrn_reflns_limit_l_min -17
_diffrn_reflns_number 19559
_diffrn_reflns_theta_full 26.00
_diffrn_reflns_theta_max 26.00
_diffrn_reflns_theta_min 1.76
_exptl_absorpt_coefficient_mu 0.641
_exptl_absorpt_correction_T_max 0.830
_exptl_absorpt_correction_T_min 0.812
_exptl_absorpt_correction_type multi-scan
_exptl_absorpt_process_details 'SADABS, Bruker(2000)'
_exptl_crystal_density_diffrn 1.431
_exptl_crystal_density_method 'not measured'
_exptl_crystal_F_000 1636
_exptl_crystal_size_max 0.34
_exptl_crystal_size_mid 0.27
_exptl_crystal_size_min 0.29
_refine_diff_density_max 1.151
_refine_diff_density_min -1.869
_refine_diff_density_rms 0.074
_refine_ls_extinction_method none
_refine_ls_goodness_of_fit_ref 1.183
_refine_ls_hydrogen_treatment constr
_refine_ls_matrix_type full
_refine_ls_number_parameters 469
_refine_ls_number_reflns 7203
_refine_ls_number_restraints 0
_refine_ls_restrained_S_all 1.183
_refine_ls_R_factor_all 0.1444
_refine_ls_R_factor_gt 0.0735
_refine_ls_shift/su_max 0.000
_refine_ls_shift/su_mean 0.000
_refine_ls_structure_factor_coef Fsqd
_refine_ls_weighting_details 'calc w=1/[\s^2^(Fo^2^)+(0.0411P)^2^+0.0000P] where P=(Fo^2^+2Fc^2^)/3'
_refine_ls_weighting_scheme calc
_refine_ls_wR_factor_gt 0.1594
_refine_ls_wR_factor_ref 0.1706
_reflns_number_gt 3212
_reflns_number_total 7203
_reflns_threshold_expression >2sigma(I)
_cod_data_source_file cg060667isi20061002_034319.cif
_cod_data_source_block yy
_cod_depositor_comments
;
The following automatic conversions were performed:

'_symmetry_cell_setting' value 'Monoclinic' changed to 'monoclinic'
according to /home/saulius/struct/CIF-dictionaries/cif_core.dic
dictionary named 'cif_core.dic' version 2.4.1 from 2010-06-29.

Automatic conversion script
Id: cif_fix_values 1715 2011-07-08 13:25:40Z adriana 
;
_cod_original_sg_symbol_H-M 'P 21/c'
_cod_database_code 4504027

loop_
_symmetry_equiv_pos_as_xyz
'x, y, z'
'-x, y+1/2, -z+1/2'
'-x, -y, -z'
'x, -y-1/2, z-1/2'

loop_
_atom_site_label
_atom_site_type_symbol
_atom_site_fract_x
_atom_site_fract_y
_atom_site_fract_z
_atom_site_U_iso_or_equiv
_atom_site_adp_type
_atom_site_occupancy
_atom_site_symmetry_multiplicity
_atom_site_calc_flag
_atom_site_refinement_flags
Co1 Co 0.75322(5) 0.06264(4) 0.75429(5) 0.0443(2) Uani 1 1 d .
C1 C 0.8967(4) -0.0269(3) 0.8802(4) 0.0636(18) Uani 1 1 d .
H1 H 0.8555 -0.0098 0.9262 0.076 Uiso 1 1 calc R
C2 C 0.9730(5) -0.0719(3) 0.9059(5) 0.0732(19) Uani 1 1 d .
H2 H 0.9818 -0.0856 0.9671 0.088 Uiso 1 1 calc R
C3 C 1.0360(4) -0.0961(3) 0.8390(5) 0.0643(18) Uani 1 1 d .
H3 H 1.0893 -0.1258 0.8541 0.077 Uiso 1 1 calc R
C4 C 1.0187(4) -0.0758(3) 0.7504(4) 0.0532(16) Uani 1 1 d .
C5 C 0.9397(4) -0.0308(3) 0.7318(4) 0.0519(15) Uani 1 1 d .
H5 H 0.9289 -0.0166 0.6711 0.062 Uiso 1 1 calc R
C6 C 1.0812(5) -0.0996(4) 0.6716(5) 0.069(2) Uani 1 1 d .
C7 C 1.2258(5) -0.1593(4) 0.6256(4) 0.079(2) Uani 1 1 d .
H7A H 1.1884 -0.1856 0.5791 0.095 Uiso 1 1 calc R
H7B H 1.2552 -0.1186 0.5964 0.095 Uiso 1 1 calc R
C8 C 0.9280(4) 0.1725(3) 0.7669(4) 0.0526(16) Uani 1 1 d .
H8 H 0.9119 0.1706 0.8290 0.063 Uiso 1 1 calc R
C9 C 1.0093(4) 0.2133(3) 0.7423(5) 0.0524(16) Uani 1 1 d .
C10 C 1.0336(5) 0.2161(3) 0.6516(5) 0.0685(19) Uani 1 1 d .
H10 H 1.0883 0.2425 0.6328 0.082 Uiso 1 1 calc R
C11 C 0.9772(5) 0.1800(3) 0.5893(5) 0.079(2) Uani 1 1 d .
H11 H 0.9919 0.1819 0.5269 0.095 Uiso 1 1 calc R
C12 C 0.8971(4) 0.1403(3) 0.6198(4) 0.0627(17) Uani 1 1 d .
H12 H 0.8592 0.1151 0.5766 0.075 Uiso 1 1 calc R
C13 C 0.5633(4) 0.1537(3) 0.7781(4) 0.0477(15) Uani 1 1 d .
H13 H 0.5782 0.1430 0.8394 0.057 Uiso 1 1 calc R
C14 C 0.4786(4) 0.1943(3) 0.7587(4) 0.0468(14) Uani 1 1 d .
C15 C 0.4558(4) 0.2088(3) 0.6683(4) 0.0612(17) Uani 1 1 d .
H15 H 0.3995 0.2355 0.6524 0.073 Uiso 1 1 calc R
C16 C 0.5178(5) 0.1831(3) 0.6014(4) 0.0697(18) Uani 1 1 d .
H16 H 0.5041 0.1922 0.5394 0.084 Uiso 1 1 calc R
C17 C 0.6000(4) 0.1440(3) 0.6276(4) 0.0603(17) Uani 1 1 d .
H17 H 0.6411 0.1269 0.5815 0.072 Uiso 1 1 calc R
C18 C 0.4202(4) 0.2197(3) 0.8385(5) 0.0562(17) Uani 1 1 d .
C19 C 0.2904(7) 0.0017(5) 0.8643(7) 0.141(4) Uani 1 1 d .
H19A H 0.3531 0.0047 0.8996 0.169 Uiso 1 1 calc R
H19B H 0.2759 -0.0473 0.8531 0.169 Uiso 1 1 calc R
C21 C 0.1747(8) 0.0871(5) 0.8666(8) 0.144(4) Uani 1 1 d .
H21A H 0.1900 0.1300 0.8996 0.172 Uiso 1 1 calc R
H21B H 0.1020 0.0827 0.8610 0.172 Uiso 1 1 calc R
C22 C 0.2183(7) 0.0896(5) 0.7750(7) 0.130(3) Uani 1 1 d .
H22A H 0.2453 0.1357 0.7620 0.155 Uiso 1 1 calc R
H22B H 0.1688 0.0775 0.7276 0.155 Uiso 1 1 calc R
C23 C 0.3012(7) 0.0355(5) 0.7812(6) 0.137(4) Uani 1 1 d .
H23A H 0.2950 0.0026 0.7306 0.164 Uiso 1 1 calc R
H23B H 0.3667 0.0578 0.7787 0.164 Uiso 1 1 calc R
C24 C 0.5775(4) -0.0458(3) 0.7424(4) 0.0493(15) Uani 1 1 d .
H24 H 0.5822 -0.0348 0.6802 0.059 Uiso 1 1 calc R
C25 C 0.6296(4) -0.0302(3) 0.8896(4) 0.0621(17) Uani 1 1 d .
H25 H 0.6714 -0.0080 0.9327 0.074 Uiso 1 1 calc R
C26 C 0.5609(5) -0.0783(3) 0.9211(5) 0.076(2) Uani 1 1 d .
H26 H 0.5573 -0.0886 0.9836 0.092 Uiso 1 1 calc R
C27 C 0.4987(4) -0.1103(3) 0.8591(5) 0.0635(18) Uani 1 1 d .
H27 H 0.4512 -0.1425 0.8787 0.076 Uiso 1 1 calc R
C28 C 0.5064(4) -0.0947(3) 0.7676(5) 0.0492(15) Uani 1 1 d .
C29 C 0.4453(5) -0.1280(3) 0.6939(5) 0.0623(18) Uani 1 1 d .
C30 C 0.3021(5) -0.2014(3) 0.6660(5) 0.084(2) Uani 1 1 d .
H30A H 0.3431 -0.2211 0.6178 0.101 Uiso 1 1 calc R
H30B H 0.2713 -0.2398 0.6988 0.101 Uiso 1 1 calc R
C31 C 0.7367(5) -0.0102(3) 0.5585(4) 0.0623(18) Uani 1 1 d .
C32 C 0.7539(4) 0.1410(3) 0.9488(4) 0.0423(14) Uani 1 1 d .
C40 C 1.0660(5) 0.2502(3) 0.8148(6) 0.0680(19) Uani 1 1 d .
C41 C 0.2844(4) 0.2888(3) 0.8845(5) 0.077(2) Uani 1 1 d .
H41A H 0.3239 0.3184 0.9259 0.092 Uiso 1 1 calc R
H41B H 0.2575 0.2502 0.9198 0.092 Uiso 1 1 calc R
C45 C 1.2023(4) 0.3292(3) 0.8415(5) 0.077(2) Uani 1 1 d .
H45A H 1.1598 0.3480 0.8892 0.092 Uiso 1 1 calc R
H45B H 1.2304 0.3682 0.8079 0.092 Uiso 1 1 calc R
N1 N 0.8717(3) 0.1362(2) 0.7081(3) 0.0483(12) Uani 1 1 d .
N2 N 0.8779(3) -0.0064(2) 0.7955(3) 0.0470(12) Uani 1 1 d .
N3 N 0.6396(3) -0.0137(2) 0.8016(3) 0.0465(12) Uani 1 1 d .
N4 N 0.6246(3) 0.1290(2) 0.7134(3) 0.0455(12) Uani 1 1 d .
N5 N 0.7482(3) 0.0170(2) 0.6273(3) 0.0505(13) Uani 1 1 d .
N6 N 0.7574(3) 0.1077(2) 0.8826(3) 0.0510(13) Uani 1 1 d .
O1 O 0.3661(3) -0.1622(2) 0.7294(3) 0.0685(12) Uani 1 1 d .
O2 O 0.3467(3) 0.26274(19) 0.8112(3) 0.0623(11) Uani 1 1 d .
O3 O 0.4369(3) 0.2034(2) 0.9167(3) 0.0827(14) Uani 1 1 d .
O4 O 1.0623(3) -0.0851(3) 0.5928(3) 0.1015(18) Uani 1 1 d .
O5 O 1.1586(3) -0.1374(2) 0.6996(3) 0.0750(13) Uani 1 1 d .
O10 O 0.4637(3) -0.1271(3) 0.6141(3) 0.0989(18) Uani 1 1 d .
O11 O 1.0480(3) 0.2483(3) 0.8945(4) 0.108(2) Uani 1 1 d .
O12 O 1.1420(3) 0.2876(2) 0.7797(3) 0.0697(13) Uani 1 1 d .
O15 O 0.2138(5) 0.0308(5) 0.9144(4) 0.167(3) Uani 1 1 d .
S1 S 0.72221(18) -0.05065(11) 0.46217(13) 0.1082(8) Uani 1 1 d .
S2 S 0.74764(13) 0.18946(9) 1.03990(12) 0.0712(5) Uani 1 1 d .

loop_
_atom_site_aniso_label
_atom_site_aniso_U_11
_atom_site_aniso_U_22
_atom_site_aniso_U_33
_atom_site_aniso_U_23
_atom_site_aniso_U_13
_atom_site_aniso_U_12
Co1 0.0415(4) 0.0493(4) 0.0422(5) -0.0032(4) 0.0051(3) 0.0004(4)
C1 0.056(4) 0.079(5) 0.057(5) 0.000(4) 0.012(4) 0.015(4)
C2 0.069(4) 0.095(5) 0.055(5) 0.009(4) 0.005(4) 0.020(4)
C3 0.052(4) 0.069(4) 0.071(5) -0.002(4) -0.006(4) 0.014(3)
C4 0.043(4) 0.060(4) 0.056(4) -0.008(4) -0.003(3) 0.004(3)
C5 0.048(4) 0.053(4) 0.055(4) 0.001(3) -0.003(3) -0.001(3)
C6 0.051(4) 0.092(5) 0.064(5) -0.021(5) -0.006(4) 0.008(4)
C7 0.078(5) 0.095(5) 0.063(5) -0.032(4) -0.014(4) 0.040(4)
C8 0.048(4) 0.060(4) 0.051(4) -0.009(3) 0.011(3) -0.001(3)
C9 0.041(4) 0.054(4) 0.062(5) -0.016(4) 0.009(3) 0.001(3)
C10 0.059(4) 0.069(4) 0.078(5) -0.001(4) 0.009(4) -0.017(3)
C11 0.079(5) 0.104(6) 0.055(5) 0.015(4) 0.011(4) -0.038(4)
C12 0.067(4) 0.072(4) 0.049(4) 0.005(4) -0.005(3) -0.013(4)
C13 0.045(3) 0.050(4) 0.048(4) 0.002(3) 0.001(3) -0.006(3)
C14 0.040(3) 0.046(4) 0.054(4) 0.000(3) 0.001(3) 0.000(3)
C15 0.057(4) 0.065(4) 0.061(5) 0.000(4) -0.002(4) 0.015(3)
C16 0.075(5) 0.086(5) 0.048(4) 0.008(4) -0.002(4) 0.015(4)
C17 0.057(4) 0.071(4) 0.053(4) 0.001(4) 0.008(3) 0.014(3)
C18 0.045(4) 0.062(4) 0.061(5) -0.003(4) 0.001(4) 0.005(3)
C19 0.131(8) 0.192(10) 0.102(8) 0.011(8) 0.042(7) 0.057(7)
C21 0.167(10) 0.120(8) 0.145(11) 0.017(8) 0.038(8) 0.069(7)
C22 0.131(8) 0.133(8) 0.126(9) 0.057(7) 0.035(7) 0.034(6)
C23 0.173(9) 0.133(8) 0.106(8) 0.056(7) 0.058(7) 0.053(7)
C24 0.045(4) 0.056(4) 0.047(4) -0.006(3) 0.002(3) 0.004(3)
C25 0.065(4) 0.071(4) 0.050(4) 0.006(4) -0.001(3) -0.010(4)
C26 0.085(5) 0.090(5) 0.054(5) 0.011(4) 0.003(4) -0.029(4)
C27 0.061(4) 0.059(4) 0.071(5) 0.005(4) 0.017(4) -0.013(3)
C28 0.036(3) 0.050(4) 0.063(5) -0.011(4) 0.004(3) -0.005(3)
C29 0.046(4) 0.066(4) 0.075(5) -0.017(4) 0.011(4) -0.001(3)
C30 0.062(4) 0.080(5) 0.110(6) -0.038(5) -0.003(4) -0.005(4)
C31 0.089(5) 0.052(4) 0.046(4) 0.006(4) 0.003(4) -0.004(3)
C32 0.037(3) 0.050(4) 0.040(4) 0.011(3) 0.003(3) -0.001(3)
C40 0.051(4) 0.066(5) 0.087(6) -0.023(5) 0.018(4) -0.002(4)
C41 0.057(4) 0.087(5) 0.085(5) -0.034(4) -0.003(4) 0.017(4)
C45 0.049(4) 0.069(4) 0.112(6) -0.028(4) -0.005(4) 0.001(4)
N1 0.044(3) 0.052(3) 0.049(3) -0.006(3) 0.004(2) -0.003(2)
N2 0.049(3) 0.052(3) 0.040(3) 0.003(3) 0.007(3) 0.006(2)
N3 0.043(3) 0.051(3) 0.046(3) -0.001(3) 0.002(2) -0.003(2)
N4 0.048(3) 0.050(3) 0.038(3) 0.000(3) 0.005(2) 0.000(2)
N5 0.048(3) 0.059(3) 0.045(3) -0.004(3) 0.006(3) 0.000(2)
N6 0.054(3) 0.059(3) 0.041(3) -0.006(3) 0.005(3) -0.001(2)
O1 0.044(2) 0.075(3) 0.087(3) -0.028(3) 0.010(2) -0.012(2)
O2 0.048(2) 0.067(3) 0.072(3) -0.012(2) 0.000(2) 0.016(2)
O3 0.078(3) 0.111(4) 0.060(3) 0.004(3) 0.008(3) 0.034(3)
O4 0.082(3) 0.159(5) 0.063(3) -0.025(4) -0.004(3) 0.050(3)
O5 0.053(3) 0.094(3) 0.078(3) -0.030(3) -0.007(2) 0.028(2)
O10 0.077(3) 0.155(5) 0.065(3) -0.039(4) 0.018(3) -0.038(3)
O11 0.084(4) 0.158(5) 0.082(4) -0.059(4) 0.033(3) -0.048(3)
O12 0.045(2) 0.070(3) 0.094(4) -0.024(3) 0.004(2) -0.012(2)
O15 0.163(6) 0.246(9) 0.094(5) 0.022(6) 0.038(5) 0.063(6)
S1 0.165(2) 0.1074(16) 0.0519(12) -0.0082(13) -0.0034(13) -0.0424(15)
S2 0.0971(13) 0.0688(11) 0.0479(11) -0.0102(10) 0.0043(9) 0.0056(10)

loop_
_atom_type_symbol
_atom_type_description
_atom_type_scat_dispersion_real
_atom_type_scat_dispersion_imag
_atom_type_scat_source
C C 0.0033 0.0016 'International Tables Vol C Tables 4.2.6.8 and 6.1.1.4'
H H 0.0000 0.0000 'International Tables Vol C Tables 4.2.6.8 and 6.1.1.4'
N N 0.0061 0.0033 'International Tables Vol C Tables 4.2.6.8 and 6.1.1.4'
O O 0.0106 0.0060 'International Tables Vol C Tables 4.2.6.8 and 6.1.1.4'
S S 0.1246 0.1234 'International Tables Vol C Tables 4.2.6.8 and 6.1.1.4'
Co Co 0.3494 0.9721 'International Tables Vol C Tables 4.2.6.8 and 6.1.1.4'

loop_
_geom_angle_atom_site_label_1
_geom_angle_atom_site_label_2
_geom_angle_atom_site_label_3
_geom_angle
_geom_angle_site_symmetry_1
_geom_angle_site_symmetry_3
N5 Co1 N6 179.37(19) . .
N5 Co1 N2 90.00(17) . .
N6 Co1 N2 89.87(18) . .
N5 Co1 N4 89.51(17) . .
N6 Co1 N4 90.60(17) . .
N2 Co1 N4 178.10(16) . .
N5 Co1 N3 89.27(18) . .
N6 Co1 N3 90.12(18) . .
N2 Co1 N3 91.93(16) . .
N4 Co1 N3 86.22(16) . .
N5 Co1 N1 90.54(18) . .
N6 Co1 N1 90.06(18) . .
N2 Co1 N1 85.91(16) . .
N4 Co1 N1 95.93(16) . .
N3 Co1 N1 177.83(16) . .
N2 C1 C2 124.7(6) . .
N2 C1 H1 117.7 . .
C2 C1 H1 117.7 . .
C3 C2 C1 118.3(6) . .
C3 C2 H2 120.9 . .
C1 C2 H2 120.9 . .
C4 C3 C2 118.6(6) . .
C4 C3 H3 120.7 . .
C2 C3 H3 120.7 . .
C3 C4 C5 118.5(6) . .
C3 C4 C6 123.4(6) . .
C5 C4 C6 118.0(6) . .
N2 C5 C4 124.0(6) . .
N2 C5 H5 118.0 . .
C4 C5 H5 118.0 . .
O4 C6 O5 124.8(7) . .
O4 C6 C4 123.4(7) . .
O5 C6 C4 111.8(6) . .
C30 C7 O5 107.4(6) 1_655 .
C30 C7 H7A 110.2 1_655 .
O5 C7 H7A 110.2 . .
C30 C7 H7B 110.2 1_655 .
O5 C7 H7B 110.2 . .
H7A C7 H7B 108.5 . .
N1 C8 C9 124.3(6) . .
N1 C8 H8 117.8 . .
C9 C8 H8 117.8 . .
C10 C9 C8 118.2(6) . .
C10 C9 C40 123.2(6) . .
C8 C9 C40 118.7(6) . .
C11 C10 C9 119.2(6) . .
C11 C10 H10 120.4 . .
C9 C10 H10 120.4 . .
C10 C11 C12 118.9(6) . .
C10 C11 H11 120.5 . .
C12 C11 H11 120.5 . .
N1 C12 C11 123.3(6) . .
N1 C12 H12 118.4 . .
C11 C12 H12 118.4 . .
N4 C13 C14 123.6(5) . .
N4 C13 H13 118.2 . .
C14 C13 H13 118.2 . .
C15 C14 C13 118.0(5) . .
C15 C14 C18 124.8(6) . .
C13 C14 C18 117.1(6) . .
C14 C15 C16 118.7(6) . .
C14 C15 H15 120.7 . .
C16 C15 H15 120.7 . .
C17 C16 C15 118.9(6) . .
C17 C16 H16 120.5 . .
C15 C16 H16 120.5 . .
N4 C17 C16 124.3(6) . .
N4 C17 H17 117.8 . .
C16 C17 H17 117.8 . .
O3 C18 O2 124.6(6) . .
O3 C18 C14 124.3(6) . .
O2 C18 C14 111.1(6) . .
C23 C19 O15 111.3(8) . .
C23 C19 H19A 109.4 . .
O15 C19 H19A 109.4 . .
C23 C19 H19B 109.4 . .
O15 C19 H19B 109.4 . .
H19A C19 H19B 108.0 . .
O15 C21 C22 109.4(7) . .
O15 C21 H21A 109.8 . .
C22 C21 H21A 109.8 . .
O15 C21 H21B 109.8 . .
C22 C21 H21B 109.8 . .
H21A C21 H21B 108.2 . .
C21 C22 C23 102.9(7) . .
C21 C22 H22A 111.2 . .
C23 C22 H22A 111.2 . .
C21 C22 H22B 111.2 . .
C23 C22 H22B 111.2 . .
H22A C22 H22B 109.1 . .
C19 C23 C22 106.6(7) . .
C19 C23 H23A 110.4 . .
C22 C23 H23A 110.4 . .
C19 C23 H23B 110.4 . .
C22 C23 H23B 110.4 . .
H23A C23 H23B 108.6 . .
N3 C24 C28 124.1(6) . .
N3 C24 H24 118.0 . .
C28 C24 H24 118.0 . .
N3 C25 C26 123.8(6) . .
N3 C25 H25 118.1 . .
C26 C25 H25 118.1 . .
C27 C26 C25 118.7(6) . .
C27 C26 H26 120.7 . .
C25 C26 H26 120.7 . .
C26 C27 C28 119.4(6) . .
C26 C27 H27 120.3 . .
C28 C27 H27 120.3 . .
C27 C28 C24 117.9(6) . .
C27 C28 C29 124.1(6) . .
C24 C28 C29 118.0(6) . .
O10 C29 O1 123.7(6) . .
O10 C29 C28 125.6(6) . .
O1 C29 C28 110.7(6) . .
C7 C30 O1 112.1(5) 1_455 .
C7 C30 H30A 109.2 1_455 .
O1 C30 H30A 109.2 . .
C7 C30 H30B 109.2 1_455 .
O1 C30 H30B 109.2 . .
H30A C30 H30B 107.9 . .
N5 C31 S1 178.4(6) . .
N6 C32 S2 178.5(5) . .
O11 C40 O12 123.6(7) . .
O11 C40 C9 125.1(7) . .
O12 C40 C9 111.3(6) . .
O2 C41 C45 107.4(5) . 1_455
O2 C41 H41A 110.2 . .
C45 C41 H41A 110.2 1_455 .
O2 C41 H41B 110.2 . .
C45 C41 H41B 110.2 1_455 .
H41A C41 H41B 108.5 . .
O12 C45 C41 112.1(5) . 1_655
O12 C45 H45A 109.2 . .
C41 C45 H45A 109.2 1_655 .
O12 C45 H45B 109.2 . .
C41 C45 H45B 109.2 1_655 .
H45A C45 H45B 107.9 . .
C8 N1 C12 116.1(5) . .
C8 N1 Co1 122.2(4) . .
C12 N1 Co1 121.3(4) . .
C1 N2 C5 115.9(5) . .
C1 N2 Co1 124.5(4) . .
C5 N2 Co1 119.6(4) . .
C25 N3 C24 116.1(5) . .
C25 N3 Co1 122.4(4) . .
C24 N3 Co1 121.4(4) . .
C17 N4 C13 116.4(5) . .
C17 N4 Co1 124.0(4) . .
C13 N4 Co1 119.5(4) . .
C31 N5 Co1 173.7(5) . .
C32 N6 Co1 170.4(4) . .
C29 O1 C30 117.4(5) . .
C18 O2 C41 114.8(5) . .
C6 O5 C7 114.3(5) . .
C40 O12 C45 118.2(5) . .
C21 O15 C19 108.8(8) . .

loop_
_geom_bond_atom_site_label_1
_geom_bond_atom_site_label_2
_geom_bond_distance
_geom_bond_site_symmetry_2
Co1 N5 2.037(5) .
Co1 N6 2.050(5) .
Co1 N2 2.190(4) .
Co1 N4 2.198(4) .
Co1 N3 2.216(4) .
Co1 N1 2.223(4) .
C1 N2 1.308(7) .
C1 C2 1.375(7) .
C1 H1 0.9300 .
C2 C3 1.373(8) .
C2 H2 0.9300 .
C3 C4 1.357(8) .
C3 H3 0.9300 .
C4 C5 1.379(7) .
C4 C6 1.496(8) .
C5 N2 1.331(6) .
C5 H5 0.9300 .
C6 O4 1.197(7) .
C6 O5 1.315(7) .
C7 C30 1.412(7) 1_655
C7 O5 1.469(7) .
C7 H7A 0.9700 .
C7 H7B 0.9700 .
C8 N1 1.319(6) .
C8 C9 1.383(7) .
C8 H8 0.9300 .
C9 C10 1.361(8) .
C9 C40 1.463(8) .
C10 C11 1.351(8) .
C10 H10 0.9300 .
C11 C12 1.386(7) .
C11 H11 0.9300 .
C12 N1 1.331(6) .
C12 H12 0.9300 .
C13 N4 1.340(6) .
C13 C14 1.390(7) .
C13 H13 0.9300 .
C14 C15 1.368(7) .
C14 C18 1.487(8) .
C15 C16 1.373(7) .
C15 H15 0.9300 .
C16 C17 1.371(7) .
C16 H16 0.9300 .
C17 N4 1.311(7) .
C17 H17 0.9300 .
C18 O3 1.192(7) .
C18 O2 1.330(6) .
C19 C23 1.376(10) .
C19 O15 1.378(8) .
C19 H19A 0.9700 .
C19 H19B 0.9700 .
C21 O15 1.376(9) .
C21 C22 1.459(11) .
C21 H21A 0.9700 .
C21 H21B 0.9700 .
C22 C23 1.510(10) .
C22 H22A 0.9700 .
C22 H22B 0.9700 .
C23 H23A 0.9700 .
C23 H23B 0.9700 .
C24 N3 1.328(6) .
C24 C28 1.382(7) .
C24 H24 0.9300 .
C25 N3 1.323(6) .
C25 C26 1.379(7) .
C25 H25 0.9300 .
C26 C27 1.354(8) .
C26 H26 0.9300 .
C27 C28 1.366(8) .
C27 H27 0.9300 .
C28 C29 1.472(8) .
C29 O10 1.188(7) .
C29 O1 1.349(7) .
C30 C7 1.412(7) 1_455
C30 O1 1.447(6) .
C30 H30A 0.9700 .
C30 H30B 0.9700 .
C31 N5 1.133(7) .
C31 S1 1.605(7) .
C32 N6 1.154(6) .
C32 S2 1.616(6) .
C40 O11 1.186(8) .
C40 O12 1.344(7) .
C41 O2 1.447(6) .
C41 C45 1.465(7) 1_455
C41 H41A 0.9700 .
C41 H41B 0.9700 .
C45 O12 1.431(6) .
C45 C41 1.465(7) 1_655
C45 H45A 0.9700 .
C45 H45B 0.9700 .
